data_2104875
loop_
_publ_author_name
'Budesinsky, Milos'
'Cisarova, Ivana'
'Podlaha, Jaroslav'
'Borremans, Frans'
'Martins, Jos\'e C.'
'Waroquier, Michel'
'Pauwels, Ewald'

_publ_section_title
;
 Structures of cyclic dipeptides: an X-ray and computational study of
 <i>cis</i>- and <i>trans</i>-<i>cyclo</i>(Pip-Phe),
 <i>cyclo</i>(Pro-Phe) and their <i>N</i>-methyl derivatives
;
_journal_coeditor_code SO5040
_journal_issue 6
_journal_name_full 'Acta Crystallographica Section B'
_journal_page_first 662
_journal_page_last 677
_journal_paper_doi 10.1107/S0108768110040243
_journal_volume 66
_journal_year 2010
_chemical_formula_moiety '2(C15 H18 N4 O4), H2 O'
_chemical_formula_sum 'C15 H19 N2 O2.5'
_chemical_formula_weight 267.32
_chemical_name_systematic
;
 ?
;
_space_group_IT_number 4
_symmetry_cell_setting monoclinic
_symmetry_space_group_name_Hall 'P 2yb'
_symmetry_space_group_name_H-M 'P 1 21 1'
_atom_sites_solution_hydrogens difmap
_atom_sites_solution_primary direct
_atom_sites_solution_secondary difmap
_audit_creation_method SHELXL-97
_cell_angle_alpha 90.00
_cell_angle_beta 91.6730(11)
_cell_angle_gamma 90.00
_cell_formula_units_Z 8
_cell_length_a 8.4202(2)
_cell_length_b 24.7788(4)
_cell_length_c 13.4204(3)
_cell_measurement_reflns_used 25066
_cell_measurement_temperature 150(2)
_cell_measurement_theta_max 25.0
_cell_measurement_theta_min 1
_cell_volume 2798.87(10)
_computing_cell_refinement 'COLLECT and DENZO'
_computing_data_collection 'COLLECT (Hooft, 1998) and DENZO (Otwinowski & Minor, 1997)'
_computing_data_reduction 'COLLECT and DENZO'
_computing_structure_refinement 'SHELXL-97 (Sheldrick, 1997)'
_computing_structure_solution 'SIR92 (Altomare et al., 1994)'
_diffrn_ambient_temperature 150(2)
_diffrn_detector_area_resol_mean 9.091
_diffrn_measured_fraction_theta_full 0.994
_diffrn_measured_fraction_theta_max 0.994
_diffrn_measurement_device_type 'Nonius KappaCCD area detector'
_diffrn_measurement_method '\f and \w scans to fill the Ewald sphere'
_diffrn_radiation_monochromator graphite
_diffrn_radiation_source 'fine-focus sealed tube'
_diffrn_radiation_type MoK\a
_diffrn_radiation_wavelength 0.71070
_diffrn_reflns_av_R_equivalents 0.0600
_diffrn_reflns_av_sigmaI/netI 0.0516
_diffrn_reflns_limit_h_max 9
_diffrn_reflns_limit_h_min -10
_diffrn_reflns_limit_k_max 27
_diffrn_reflns_limit_k_min -29
_diffrn_reflns_limit_l_max 15
_diffrn_reflns_limit_l_min -15
_diffrn_reflns_number 31329
_diffrn_reflns_theta_full 25.04
_diffrn_reflns_theta_max 25.04
_diffrn_reflns_theta_min 1.52
_diffrn_standards_number 0
_exptl_absorpt_coefficient_mu 0.087
_exptl_absorpt_correction_type none
_exptl_crystal_colour colourless
_exptl_crystal_density_diffrn 1.269
_exptl_crystal_density_method 'not measured'
_exptl_crystal_description plate
_exptl_crystal_F_000 1144
_exptl_crystal_size_max 0.3
_exptl_crystal_size_mid 0.25
_exptl_crystal_size_min 0.25
_refine_diff_density_max 0.322
_refine_diff_density_min -0.227
_refine_ls_abs_structure_details 'Flack H D (1983), Acta Cryst. A39, 876-881'
_refine_ls_abs_structure_Flack -0.2(10)
_refine_ls_extinction_coef 0.0273(18)
_refine_ls_extinction_expression Fc^*^=kFc[1+0.001xFc^2^\l^3^/sin(2\q)]^-1/4^
_refine_ls_extinction_method SHELXL
_refine_ls_goodness_of_fit_ref 1.042
_refine_ls_hydrogen_treatment mixed
_refine_ls_matrix_type full
_refine_ls_number_parameters 736
_refine_ls_number_reflns 9713
_refine_ls_number_restraints 1
_refine_ls_restrained_S_all 1.042
_refine_ls_R_factor_all 0.0712
_refine_ls_R_factor_gt 0.0535
_refine_ls_shift/su_max 0.001
_refine_ls_shift/su_mean 0.000
_refine_ls_structure_factor_coef Fsqd
_refine_ls_weighting_details 'calc w=1/[\s^2^(Fo^2^)+(0.0770P)^2^+0.7105P] where P=(Fo^2^+2Fc^2^)/3'
_refine_ls_weighting_scheme calc
_refine_ls_wR_factor_gt 0.1260
_refine_ls_wR_factor_ref 0.1370
_reflns_number_gt 8038
_reflns_number_total 9713
_reflns_threshold_expression I>2\s(I)
_cod_data_source_file so5040.cif
_cod_data_source_block 1a
_cod_original_sg_symbol_H-M 'P 21'
_cod_database_code 2104875
_cod_database_fobs_code 2104875

loop_
_symmetry_equiv_pos_as_xyz
'x, y, z'
'-x, y+1/2, -z'

loop_
_atom_site_type_symbol
_atom_site_label
_atom_site_fract_x
_atom_site_fract_y
_atom_site_fract_z
_atom_site_U_iso_or_equiv
_atom_site_adp_type
_atom_site_calc_flag
_atom_site_refinement_flags
_atom_site_occupancy
_atom_site_disorder_assembly
_atom_site_disorder_group
N N11 0.6263(3) 0.26408(10) 0.41438(18) 0.0328(6) Uani d . 1 . .
C C12 0.7683(4) 0.25815(12) 0.3764(2) 0.0310(7) Uani d . 1 . .
O O12 0.8290(3) 0.21328(8) 0.35927(17) 0.0396(5) Uani d . 1 . .
C C13 0.8666(3) 0.30768(11) 0.3543(2) 0.0332(7) Uani d . 1 . .
H H13 0.9055 0.3037 0.2866 0.040 Uiso calc R 1 . .
N N14 0.7782(3) 0.35798(10) 0.35732(19) 0.0317(6) Uani d . 1 . .
C C15 0.6330(4) 0.36411(12) 0.3895(2) 0.0317(7) Uani d . 1 . .
O O15 0.5649(3) 0.40899(9) 0.39059(17) 0.0433(6) Uani d . 1 . .
C C16 0.5454(3) 0.31581(12) 0.4283(2) 0.0330(7) Uani d . 1 . .
H H16 0.4442 0.3138 0.3905 0.040 Uiso calc R 1 . .
C C17 0.5055(4) 0.32292(13) 0.5372(3) 0.0438(8) Uani d . 1 . .
H H17A 0.4448 0.3558 0.5450 0.053 Uiso calc R 1 . .
H H17B 0.6029 0.3262 0.5771 0.053 Uiso calc R 1 . .
C C18 0.4099(4) 0.27523(14) 0.5742(3) 0.0467(9) Uani d . 1 . .
H H18A 0.3949 0.2790 0.6452 0.056 Uiso calc R 1 . .
H H18B 0.3059 0.2752 0.5411 0.056 Uiso calc R 1 . .
C C19 0.4927(4) 0.22198(13) 0.5542(2) 0.0393(7) Uani d . 1 . .
H H19A 0.5896 0.2197 0.5949 0.047 Uiso calc R 1 . .
H H19B 0.4242 0.1923 0.5724 0.047 Uiso calc R 1 . .
C C110 0.5323(4) 0.21735(13) 0.4450(3) 0.0416(8) Uani d . 1 . .
H H11A 0.5919 0.1845 0.4343 0.050 Uiso calc R 1 . .
H H11B 0.4348 0.2155 0.4048 0.050 Uiso calc R 1 . .
C C111 1.0139(3) 0.30983(13) 0.4264(3) 0.0390(7) Uani d . 1 . .
H H11C 1.0784 0.2780 0.4162 0.047 Uiso calc R 1 . .
H H11D 1.0774 0.3411 0.4103 0.047 Uiso calc R 1 . .
C C112 0.9711(4) 0.31271(13) 0.5343(2) 0.0379(7) Uani d . 1 . .
C C113 0.9509(4) 0.36186(14) 0.5808(3) 0.0504(9) Uani d . 1 . .
H H113 0.9652 0.3936 0.5453 0.060 Uiso calc R 1 . .
C C114 0.9096(6) 0.36432(16) 0.6797(3) 0.0668(12) Uani d . 1 . .
H H114 0.8968 0.3977 0.7100 0.080 Uiso calc R 1 . .
C C115 0.8870(6) 0.31763(16) 0.7338(3) 0.0663(12) Uani d . 1 . .
H H115 0.8596 0.3194 0.8003 0.080 Uiso calc R 1 . .
C C116 0.9057(5) 0.26840(14) 0.6876(3) 0.0551(10) Uani d . 1 . .
H H116 0.8890 0.2367 0.7229 0.066 Uiso calc R 1 . .
C C117 0.9491(4) 0.26592(13) 0.5895(2) 0.0426(8) Uani d . 1 . .
H H117 0.9639 0.2325 0.5597 0.051 Uiso calc R 1 . .
N N21 0.7543(3) 0.05767(10) 0.62446(19) 0.0332(6) Uani d . 1 . .
C C22 0.8586(4) 0.09464(12) 0.6568(2) 0.0343(7) Uani d . 1 . .
O O22 0.8274(3) 0.14345(9) 0.65905(19) 0.0484(6) Uani d . 1 . .
C C23 1.0233(4) 0.07749(12) 0.6882(2) 0.0352(7) Uani d . 1 . .
H H23 1.0459 0.0932 0.7541 0.042 Uiso calc R 1 . .
N N24 1.0421(3) 0.01897(10) 0.69821(19) 0.0342(6) Uani d . 1 . .
C C25 0.9404(4) -0.01779(12) 0.6630(2) 0.0326(7) Uani d . 1 . .
O O25 0.9698(3) -0.06727(8) 0.67021(17) 0.0410(5) Uani d . 1 . .
C C26 0.7863(4) -0.00055(11) 0.6152(2) 0.0313(7) Uani d . 1 . .
H H26 0.7014 -0.0198 0.6487 0.038 Uiso calc R 1 . .
C C27 0.7778(4) -0.01700(13) 0.5046(2) 0.0360(7) Uani d . 1 . .
H H27A 0.8675 -0.0016 0.4709 0.043 Uiso calc R 1 . .
H H27B 0.7849 -0.0560 0.4995 0.043 Uiso calc R 1 . .
C C28 0.6241(4) 0.00206(13) 0.4533(3) 0.0425(8) Uani d . 1 . .
H H28A 0.5357 -0.0184 0.4787 0.051 Uiso calc R 1 . .
H H28B 0.6289 -0.0048 0.3823 0.051 Uiso calc R 1 . .
C C29 0.5956(4) 0.06199(14) 0.4703(3) 0.0427(8) Uani d . 1 . .
H H29A 0.6766 0.0829 0.4377 0.051 Uiso calc R 1 . .
H H29B 0.4929 0.0722 0.4416 0.051 Uiso calc R 1 . .
C C210 0.6006(4) 0.07401(13) 0.5809(3) 0.0401(8) Uani d . 1 . .
H H21A 0.5846 0.1123 0.5915 0.048 Uiso calc R 1 . .
H H21B 0.5161 0.0546 0.6129 0.048 Uiso calc R 1 . .
C C211 1.1458(4) 0.10086(13) 0.6171(2) 0.0372(7) Uani d . 1 . .
H H21C 1.1351 0.1398 0.6155 0.045 Uiso calc R 1 . .
H H21D 1.2518 0.0925 0.6428 0.045 Uiso calc R 1 . .
C C212 1.1267(4) 0.07916(12) 0.5124(2) 0.0342(7) Uani d . 1 . .
C C213 1.0324(4) 0.10571(13) 0.4414(2) 0.0399(8) Uani d . 1 . .
H H213 0.9834 0.1379 0.4583 0.048 Uiso calc R 1 . .
C C214 1.0098(5) 0.08536(15) 0.3467(3) 0.0518(9) Uani d . 1 . .
H H214 0.9455 0.1036 0.3003 0.062 Uiso calc R 1 . .
C C215 1.0833(5) 0.03748(16) 0.3208(3) 0.0521(10) Uani d . 1 . .
H H215 1.0688 0.0236 0.2568 0.063 Uiso calc R 1 . .
C C216 1.1777(4) 0.01056(15) 0.3898(3) 0.0477(9) Uani d . 1 . .
H H216 1.2278 -0.0214 0.3723 0.057 Uiso calc R 1 . .
C C217 1.1983(4) 0.03100(13) 0.4855(2) 0.0382(7) Uani d . 1 . .
H H217 1.2607 0.0123 0.5322 0.046 Uiso calc R 1 . .
N N31 0.7141(3) 0.14447(10) 0.12665(19) 0.0346(6) Uani d . 1 . .
C C32 0.6162(4) 0.10629(12) 0.1599(2) 0.0347(7) Uani d . 1 . .
O O32 0.6514(3) 0.05793(9) 0.1602(2) 0.0494(6) Uani d . 1 . .
C C33 0.4556(4) 0.12232(12) 0.1940(2) 0.0363(7) Uani d . 1 . .
H H33 0.4420 0.1056 0.2594 0.044 Uiso calc R 1 . .
N N34 0.4338(3) 0.18010(10) 0.20695(19) 0.0344(6) Uani d . 1 . .
C C35 0.5299(4) 0.21839(13) 0.1754(2) 0.0340(7) Uani d . 1 . .
O O35 0.5002(3) 0.26704(8) 0.18591(17) 0.0431(6) Uani d . 1 . .
C C36 0.6795(4) 0.20251(12) 0.1239(2) 0.0331(7) Uani d . 1 . .
H H36 0.7682 0.2210 0.1584 0.040 Uiso calc R 1 . .
C C37 0.6745(4) 0.22241(13) 0.0153(2) 0.0382(7) Uani d . 1 . .
H H37A 0.5817 0.2075 -0.0192 0.046 Uiso calc R 1 . .
H H37B 0.6646 0.2614 0.0146 0.046 Uiso calc R 1 . .
C C38 0.8220(4) 0.20624(15) -0.0391(3) 0.0477(9) Uani d . 1 . .
H H38A 0.9127 0.2258 -0.0114 0.057 Uiso calc R 1 . .
H H38B 0.8093 0.2160 -0.1089 0.057 Uiso calc R 1 . .
C C39 0.8533(4) 0.14563(14) -0.0306(3) 0.0458(8) Uani d . 1 . .
H H39A 0.7689 0.1259 -0.0651 0.055 Uiso calc R 1 . .
H H39B 0.9528 0.1368 -0.0614 0.055 Uiso calc R 1 . .
C C310 0.8611(4) 0.12945(14) 0.0789(3) 0.0449(8) Uani d . 1 . .
H H31A 0.8771 0.0908 0.0845 0.054 Uiso calc R 1 . .
H H31B 0.9503 0.1473 0.1123 0.054 Uiso calc R 1 . .
C C311 0.3264(4) 0.09830(13) 0.1230(2) 0.0382(7) Uani d . 1 . .
H H31C 0.3389 0.0594 0.1209 0.046 Uiso calc R 1 . .
H H31D 0.2227 0.1060 0.1493 0.046 Uiso calc R 1 . .
C C312 0.3328(4) 0.12018(13) 0.0188(2) 0.0369(7) Uani d . 1 . .
C C313 0.2558(4) 0.16822(13) -0.0067(3) 0.0402(8) Uani d . 1 . .
H H313 0.1980 0.1864 0.0409 0.048 Uiso calc R 1 . .
C C314 0.2643(4) 0.18934(15) -0.1020(3) 0.0484(9) Uani d . 1 . .
H H314 0.2106 0.2210 -0.1187 0.058 Uiso calc R 1 . .
C C315 0.3535(5) 0.16292(16) -0.1724(3) 0.0552(10) Uani d . 1 . .
H H315 0.3601 0.1771 -0.2363 0.066 Uiso calc R 1 . .
C C316 0.4319(5) 0.11594(16) -0.1484(3) 0.0560(10) Uani d . 1 . .
H H316 0.4930 0.0987 -0.1954 0.067 Uiso calc R 1 . .
C C317 0.4198(4) 0.09419(14) -0.0537(3) 0.0451(8) Uani d . 1 . .
H H317 0.4706 0.0618 -0.0384 0.054 Uiso calc R 1 . .
N N41 0.8721(3) -0.05542(9) -0.09715(18) 0.0316(6) Uani d . 1 . .
C C42 0.7229(4) -0.05342(12) -0.1329(2) 0.0321(7) Uani d . 1 . .
O O42 0.6501(3) -0.01000(8) -0.14541(17) 0.0391(5) Uani d . 1 . .
C C43 0.6360(3) -0.10471(11) -0.1565(2) 0.0316(7) Uani d . 1 . .
H H43 0.5869 -0.1009 -0.2233 0.038 Uiso calc R 1 . .
N N44 0.7371(3) -0.15279(10) -0.15730(19) 0.0329(6) Uani d . 1 . .
C C45 0.8872(4) -0.15539(12) -0.1268(2) 0.0333(7) Uani d . 1 . .
O O45 0.9653(3) -0.19805(8) -0.12731(17) 0.0433(6) Uani d . 1 . .
C C46 0.9698(3) -0.10473(12) -0.0897(2) 0.0330(7) Uani d . 1 . .
H H46 1.0615 -0.0991 -0.1318 0.040 Uiso calc R 1 . .
C C47 1.0348(4) -0.11212(13) 0.0169(2) 0.0400(7) Uani d . 1 . .
H H47A 0.9478 -0.1203 0.0603 0.048 Uiso calc R 1 . .
H H47B 1.1078 -0.1424 0.0191 0.048 Uiso calc R 1 . .
C C48 1.1201(4) -0.06187(15) 0.0543(3) 0.0458(8) Uani d . 1 . .
H H48A 1.1517 -0.0666 0.1239 0.055 Uiso calc R 1 . .
H H48B 1.2154 -0.0564 0.0167 0.055 Uiso calc R 1 . .
C C49 1.0142(4) -0.01272(13) 0.0437(2) 0.0396(7) Uani d . 1 . .
H H49A 0.9245 -0.0165 0.0869 0.048 Uiso calc R 1 . .
H H49B 1.0733 0.0192 0.0642 0.048 Uiso calc R 1 . .
C C410 0.9547(4) -0.00611(12) -0.0625(3) 0.0398(7) Uani d . 1 . .
H H41A 0.8824 0.0243 -0.0670 0.048 Uiso calc R 1 . .
H H41B 1.0435 0.0012 -0.1049 0.048 Uiso calc R 1 . .
C C411 0.5012(4) -0.11192(14) -0.0822(2) 0.0389(7) Uani d . 1 . .
H H41C 0.4272 -0.0821 -0.0900 0.047 Uiso calc R 1 . .
H H41D 0.4439 -0.1449 -0.0983 0.047 Uiso calc R 1 . .
C C412 0.5592(4) -0.11436(13) 0.0244(2) 0.0370(7) Uani d . 1 . .
C C413 0.5732(4) -0.06755(13) 0.0821(3) 0.0433(8) Uani d . 1 . .
H H413 0.5421 -0.0346 0.0545 0.052 Uiso calc R 1 . .
C C414 0.6318(5) -0.06906(14) 0.1786(3) 0.0518(10) Uani d . 1 . .
H H414 0.6409 -0.0374 0.2154 0.062 Uiso calc R 1 . .
C C415 0.6774(5) -0.11759(15) 0.2210(3) 0.0561(10) Uani d . 1 . .
H H415 0.7155 -0.1189 0.2867 0.067 Uiso calc R 1 . .
C C416 0.6659(6) -0.16415(15) 0.1649(3) 0.0585(11) Uani d . 1 . .
H H416 0.6986 -0.1969 0.1926 0.070 Uiso calc R 1 . .
C C417 0.6065(5) -0.16256(13) 0.0688(3) 0.0455(8) Uani d . 1 . .
H H417 0.5977 -0.1945 0.0326 0.055 Uiso calc R 1 . .
O O1W 0.1138(3) 0.21200(10) 0.2438(2) 0.0475(6) Uani d . 1 . .
O O2W 1.3586(3) -0.01206(11) 0.7449(2) 0.0517(7) Uani d . 1 . .
H H14 0.835(5) 0.3870(18) 0.336(3) 0.062(12) Uiso d . 1 . .
H H24 1.156(4) 0.0089(12) 0.717(2) 0.031(8) Uiso d . 1 . .
H H34 0.324(4) 0.1929(13) 0.232(2) 0.037(8) Uiso d . 1 . .
H H44 0.677(4) -0.1838(16) -0.162(3) 0.044(9) Uiso d . 1 . .
H H11W 0.025(5) 0.2084(17) 0.286(3) 0.066(12) Uiso d . 1 . .
H H12W 0.092(5) 0.242(2) 0.199(4) 0.076(13) Uiso d . 1 . .
H H21W 1.474(5) -0.0106(16) 0.769(3) 0.063(11) Uiso d . 1 . .
H H22W 1.383(4) -0.0330(16) 0.706(3) 0.041(11) Uiso d . 1 . .

loop_
_atom_site_aniso_label
_atom_site_aniso_U_11
_atom_site_aniso_U_22
_atom_site_aniso_U_33
_atom_site_aniso_U_12
_atom_site_aniso_U_13
_atom_site_aniso_U_23
N11 0.0381(14) 0.0275(13) 0.0331(14) 0.0009(11) 0.0061(11) -0.0001(11)
C12 0.0410(17) 0.0277(16) 0.0242(15) 0.0022(13) 0.0000(12) 0.0001(13)
O12 0.0519(13) 0.0252(12) 0.0423(13) 0.0072(10) 0.0123(10) 0.0002(9)
C13 0.0395(16) 0.0254(16) 0.0351(17) 0.0025(13) 0.0066(13) 0.0041(13)
N14 0.0397(15) 0.0220(13) 0.0336(14) 0.0003(11) 0.0041(11) 0.0039(11)
C15 0.0414(18) 0.0265(16) 0.0271(16) 0.0067(13) -0.0038(13) 0.0060(12)
O15 0.0547(13) 0.0335(13) 0.0418(14) 0.0137(11) 0.0032(10) 0.0057(10)
C16 0.0329(15) 0.0324(16) 0.0336(17) 0.0047(13) 0.0022(12) 0.0009(13)
C17 0.054(2) 0.0356(18) 0.042(2) 0.0099(15) 0.0158(16) -0.0002(14)
C18 0.051(2) 0.045(2) 0.045(2) 0.0091(16) 0.0189(16) 0.0046(16)
C19 0.0440(18) 0.0363(18) 0.0381(19) -0.0009(14) 0.0077(14) 0.0022(14)
C110 0.0482(19) 0.0356(18) 0.0414(19) -0.0080(15) 0.0089(15) -0.0024(15)
C111 0.0341(16) 0.0305(17) 0.052(2) 0.0040(13) 0.0042(14) 0.0057(15)
C112 0.0381(16) 0.0330(17) 0.0421(19) -0.0014(14) -0.0081(13) 0.0014(15)
C113 0.071(2) 0.0338(19) 0.046(2) -0.0078(17) -0.0122(18) 0.0038(16)
C114 0.122(4) 0.036(2) 0.041(2) -0.006(2) -0.010(2) -0.0109(17)
C115 0.119(4) 0.045(2) 0.034(2) -0.006(2) -0.013(2) -0.0031(17)
C116 0.093(3) 0.033(2) 0.038(2) -0.0109(18) -0.0127(19) 0.0029(15)
C117 0.059(2) 0.0296(17) 0.039(2) 0.0015(15) -0.0085(15) 0.0000(14)
N21 0.0359(13) 0.0282(14) 0.0353(15) 0.0047(11) -0.0003(11) -0.0017(11)
C22 0.0442(18) 0.0241(17) 0.0347(17) 0.0020(13) 0.0021(14) -0.0047(13)
O22 0.0514(14) 0.0256(13) 0.0679(17) 0.0047(10) -0.0014(12) -0.0053(11)
C23 0.0453(18) 0.0286(16) 0.0315(17) -0.0019(13) -0.0018(13) -0.0077(13)
N24 0.0424(15) 0.0271(14) 0.0331(15) 0.0052(12) 0.0003(12) 0.0042(11)
C25 0.0416(17) 0.0283(17) 0.0281(16) 0.0019(14) 0.0051(13) -0.0034(13)
O25 0.0558(14) 0.0248(12) 0.0427(14) 0.0062(10) 0.0031(10) 0.0037(9)
C26 0.0401(16) 0.0201(15) 0.0340(17) 0.0027(12) 0.0057(13) -0.0004(12)
C27 0.0381(17) 0.0385(18) 0.0316(17) -0.0030(14) 0.0022(13) -0.0061(14)
C28 0.0409(18) 0.049(2) 0.0378(19) -0.0058(15) -0.0003(14) -0.0008(15)
C29 0.0357(17) 0.044(2) 0.048(2) -0.0039(14) -0.0012(15) 0.0110(16)
C210 0.0376(17) 0.0290(17) 0.054(2) 0.0050(13) -0.0002(15) 0.0042(14)
C211 0.0383(17) 0.0298(17) 0.0431(19) 0.0000(13) -0.0048(14) -0.0031(14)
C212 0.0359(16) 0.0327(17) 0.0341(17) -0.0082(13) 0.0017(13) 0.0006(13)
C213 0.0492(19) 0.0329(17) 0.0377(19) -0.0047(14) 0.0024(15) 0.0099(14)
C214 0.065(2) 0.049(2) 0.042(2) -0.0084(18) -0.0021(17) 0.0171(17)
C215 0.068(2) 0.058(2) 0.0313(19) -0.0199(19) 0.0087(17) -0.0038(17)
C216 0.051(2) 0.047(2) 0.046(2) -0.0070(16) 0.0137(17) -0.0113(17)
C217 0.0325(16) 0.0402(19) 0.042(2) -0.0019(14) 0.0033(14) 0.0013(15)
N31 0.0365(14) 0.0270(14) 0.0404(16) 0.0046(11) 0.0012(11) -0.0020(11)
C32 0.0409(17) 0.0276(18) 0.0352(18) -0.0009(14) -0.0057(13) 0.0014(13)
O32 0.0543(14) 0.0278(13) 0.0658(17) 0.0050(10) -0.0007(12) 0.0034(11)
C33 0.0464(18) 0.0318(17) 0.0305(17) -0.0005(14) -0.0008(14) 0.0055(13)
N34 0.0414(15) 0.0327(15) 0.0292(14) 0.0042(12) 0.0012(11) -0.0025(11)
C35 0.0430(17) 0.0312(18) 0.0275(17) 0.0035(14) -0.0059(13) -0.0018(13)
O35 0.0544(14) 0.0278(13) 0.0471(14) 0.0090(10) 0.0004(10) -0.0033(10)
C36 0.0363(16) 0.0244(16) 0.0382(18) -0.0006(12) -0.0034(13) -0.0015(13)
C37 0.0392(17) 0.0355(18) 0.0400(19) -0.0023(14) 0.0002(14) 0.0064(14)
C38 0.0416(19) 0.058(2) 0.044(2) -0.0074(16) 0.0063(15) 0.0058(17)
C39 0.0376(18) 0.051(2) 0.049(2) -0.0028(15) 0.0070(15) -0.0127(17)
C310 0.0352(17) 0.0398(19) 0.060(2) 0.0023(14) -0.0008(15) -0.0017(16)
C311 0.0366(16) 0.0347(18) 0.0435(19) -0.0030(13) 0.0052(14) 0.0040(14)
C312 0.0367(17) 0.0344(18) 0.0393(19) -0.0082(14) -0.0030(14) -0.0044(14)
C313 0.0361(17) 0.0415(19) 0.043(2) -0.0023(14) -0.0015(14) -0.0010(15)
C314 0.052(2) 0.048(2) 0.044(2) -0.0095(17) -0.0123(16) 0.0079(17)
C315 0.076(3) 0.059(3) 0.0304(19) -0.024(2) -0.0071(18) -0.0001(17)
C316 0.079(3) 0.056(2) 0.034(2) -0.013(2) 0.0008(18) -0.0128(18)
C317 0.058(2) 0.0396(19) 0.037(2) -0.0040(16) -0.0004(16) -0.0100(15)
N41 0.0393(14) 0.0228(12) 0.0325(14) 0.0031(10) -0.0041(11) -0.0023(10)
C42 0.0413(17) 0.0297(17) 0.0253(16) 0.0019(14) -0.0004(12) 0.0024(13)
O42 0.0513(13) 0.0267(12) 0.0388(13) 0.0068(10) -0.0082(10) -0.0011(9)
C43 0.0396(16) 0.0264(16) 0.0286(16) 0.0027(13) -0.0039(12) -0.0036(12)
N44 0.0390(15) 0.0227(14) 0.0370(15) 0.0012(11) 0.0003(11) -0.0028(11)
C45 0.0420(18) 0.0298(17) 0.0282(17) 0.0065(13) 0.0037(13) -0.0015(12)
O45 0.0526(13) 0.0331(13) 0.0442(14) 0.0135(11) 0.0010(10) -0.0051(10)
C46 0.0331(15) 0.0357(18) 0.0300(16) 0.0060(13) 0.0012(12) -0.0007(13)
C47 0.0453(18) 0.0398(18) 0.0344(18) 0.0098(15) -0.0045(14) -0.0018(14)
C48 0.0411(18) 0.060(2) 0.0359(19) 0.0015(16) -0.0052(14) -0.0064(17)
C49 0.0400(17) 0.0430(19) 0.0358(18) -0.0045(14) 0.0024(13) -0.0082(14)
C410 0.0433(18) 0.0317(17) 0.044(2) -0.0063(14) -0.0043(14) -0.0067(14)
C411 0.0380(17) 0.0355(18) 0.0434(19) 0.0040(14) 0.0021(14) -0.0067(15)
C412 0.0352(16) 0.0346(17) 0.0416(19) -0.0045(13) 0.0089(13) -0.0029(15)
C413 0.054(2) 0.0346(19) 0.042(2) 0.0011(15) 0.0099(16) -0.0018(15)
C414 0.087(3) 0.034(2) 0.034(2) -0.0045(18) 0.0135(18) -0.0034(15)
C415 0.090(3) 0.047(2) 0.032(2) -0.002(2) 0.0076(18) 0.0041(17)
C416 0.105(3) 0.034(2) 0.037(2) -0.0002(19) 0.011(2) 0.0049(15)
C417 0.069(2) 0.0292(18) 0.039(2) -0.0040(15) 0.0113(17) -0.0004(14)
O1W 0.0531(15) 0.0352(13) 0.0556(16) 0.0082(11) 0.0228(12) 0.0060(11)
O2W 0.0529(16) 0.0472(15) 0.0538(17) 0.0161(12) -0.0180(12) -0.0162(13)

loop_
_atom_type_symbol
_atom_type_description
_atom_type_scat_dispersion_real
_atom_type_scat_dispersion_imag
_atom_type_scat_source
C C 0.0033 0.0016 'International Tables Vol C Tables 4.2.6.8 and 6.1.1.4'
H H 0.0000 0.0000 'International Tables Vol C Tables 4.2.6.8 and 6.1.1.4'
N N 0.0061 0.0033 'International Tables Vol C Tables 4.2.6.8 and 6.1.1.4'
O O 0.0106 0.0060 'International Tables Vol C Tables 4.2.6.8 and 6.1.1.4'

loop_
_geom_angle_atom_site_label_1
_geom_angle_atom_site_label_2
_geom_angle_atom_site_label_3
_geom_angle_site_symmetry_1
_geom_angle_site_symmetry_3
_geom_angle
_geom_angle_publ_flag
C12 N11 C16 . . 125.1(2) ?
C12 N11 C110 . . 121.4(3) ?
C16 N11 C110 . . 113.4(2) ?
O12 C12 N11 . . 123.4(3) ?
O12 C12 C13 . . 117.1(3) ?
N11 C12 C13 . . 119.4(3) ?
N14 C13 C12 . . 114.0(2) ?
N14 C13 C111 . . 110.7(2) ?
C12 C13 C111 . . 109.7(2) ?
N14 C13 H13 . . 107.4 ?
C12 C13 H13 . . 107.4 ?
C111 C13 H13 . . 107.4 ?
C15 N14 C13 . . 126.1(3) ?
C15 N14 H14 . . 121(3) ?
C13 N14 H14 . . 113(3) ?
O15 C15 N14 . . 122.4(3) ?
O15 C15 C16 . . 118.2(3) ?
N14 C15 C16 . . 119.3(3) ?
N11 C16 C15 . . 114.6(2) ?
N11 C16 C17 . . 109.9(2) ?
C15 C16 C17 . . 111.4(3) ?
N11 C16 H16 . . 106.8 ?
C15 C16 H16 . . 106.8 ?
C17 C16 H16 . . 106.8 ?
C16 C17 C18 . . 111.0(3) ?
C16 C17 H17A . . 109.4 ?
C18 C17 H17A . . 109.4 ?
C16 C17 H17B . . 109.4 ?
C18 C17 H17B . . 109.4 ?
H17A C17 H17B . . 108.0 ?
C19 C18 C17 . . 111.5(3) ?
C19 C18 H18A . . 109.3 ?
C17 C18 H18A . . 109.3 ?
C19 C18 H18B . . 109.3 ?
C17 C18 H18B . . 109.3 ?
H18A C18 H18B . . 108.0 ?
C110 C19 C18 . . 110.5(3) ?
C110 C19 H19A . . 109.5 ?
C18 C19 H19A . . 109.5 ?
C110 C19 H19B . . 109.5 ?
C18 C19 H19B . . 109.5 ?
H19A C19 H19B . . 108.1 ?
N11 C110 C19 . . 110.3(3) ?
N11 C110 H11A . . 109.6 ?
C19 C110 H11A . . 109.6 ?
N11 C110 H11B . . 109.6 ?
C19 C110 H11B . . 109.6 ?
H11A C110 H11B . . 108.1 ?
C112 C111 C13 . . 113.1(2) ?
C112 C111 H11C . . 109.0 ?
C13 C111 H11C . . 109.0 ?
C112 C111 H11D . . 109.0 ?
C13 C111 H11D . . 109.0 ?
H11C C111 H11D . . 107.8 ?
C113 C112 C117 . . 118.3(3) ?
C113 C112 C111 . . 120.9(3) ?
C117 C112 C111 . . 120.8(3) ?
C112 C113 C114 . . 120.7(3) ?
C112 C113 H113 . . 119.7 ?
C114 C113 H113 . . 119.7 ?
C115 C114 C113 . . 120.6(4) ?
C115 C114 H114 . . 119.7 ?
C113 C114 H114 . . 119.7 ?
C116 C115 C114 . . 119.0(4) ?
C116 C115 H115 . . 120.5 ?
C114 C115 H115 . . 120.5 ?
C117 C116 C115 . . 120.4(3) ?
C117 C116 H116 . . 119.8 ?
C115 C116 H116 . . 119.8 ?
C116 C117 C112 . . 120.9(3) ?
C116 C117 H117 . . 119.5 ?
C112 C117 H117 . . 119.5 ?
C22 N21 C210 . . 120.5(2) ?
C22 N21 C26 . . 125.4(2) ?
C210 N21 C26 . . 113.5(2) ?
O22 C22 N21 . . 122.7(3) ?
O22 C22 C23 . . 117.7(3) ?
N21 C22 C23 . . 119.5(3) ?
N24 C23 C22 . . 113.7(3) ?
N24 C23 C211 . . 110.9(3) ?
C22 C23 C211 . . 110.5(3) ?
N24 C23 H23 . . 107.1 ?
C22 C23 H23 . . 107.1 ?
C211 C23 H23 . . 107.1 ?
C25 N24 C23 . . 125.5(3) ?
C25 N24 H24 . . 121.0(17) ?
C23 N24 H24 . . 111.4(17) ?
O25 C25 N24 . . 121.3(3) ?
O25 C25 C26 . . 118.7(3) ?
N24 C25 C26 . . 120.0(3) ?
N21 C26 C25 . . 113.7(2) ?
N21 C26 C27 . . 109.7(2) ?
C25 C26 C27 . . 110.8(2) ?
N21 C26 H26 . . 107.5 ?
C25 C26 H26 . . 107.5 ?
C27 C26 H26 . . 107.5 ?
C28 C27 C26 . . 111.7(3) ?
C28 C27 H27A . . 109.3 ?
C26 C27 H27A . . 109.3 ?
C28 C27 H27B . . 109.3 ?
C26 C27 H27B . . 109.3 ?
H27A C27 H27B . . 107.9 ?
C27 C28 C29 . . 111.7(3) ?
C27 C28 H28A . . 109.3 ?
C29 C28 H28A . . 109.3 ?
C27 C28 H28B . . 109.3 ?
C29 C28 H28B . . 109.3 ?
H28A C28 H28B . . 107.9 ?
C210 C29 C28 . . 109.8(3) ?
C210 C29 H29A . . 109.7 ?
C28 C29 H29A . . 109.7 ?
C210 C29 H29B . . 109.7 ?
C28 C29 H29B . . 109.7 ?
H29A C29 H29B . . 108.2 ?
N21 C210 C29 . . 109.7(3) ?
N21 C210 H21A . . 109.7 ?
C29 C210 H21A . . 109.7 ?
N21 C210 H21B . . 109.7 ?
C29 C210 H21B . . 109.7 ?
H21A C210 H21B . . 108.2 ?
C212 C211 C23 . . 112.9(2) ?
C212 C211 H21C . . 109.0 ?
C23 C211 H21C . . 109.0 ?
C212 C211 H21D . . 109.0 ?
C23 C211 H21D . . 109.0 ?
H21C C211 H21D . . 107.8 ?
C213 C212 C217 . . 118.2(3) ?
C213 C212 C211 . . 120.9(3) ?
C217 C212 C211 . . 120.8(3) ?
C214 C213 C212 . . 121.4(3) ?
C214 C213 H213 . . 119.3 ?
C212 C213 H213 . . 119.3 ?
C213 C214 C215 . . 119.6(3) ?
C213 C214 H214 . . 120.2 ?
C215 C214 H214 . . 120.2 ?
C216 C215 C214 . . 119.9(3) ?
C216 C215 H215 . . 120.0 ?
C214 C215 H215 . . 120.0 ?
C215 C216 C217 . . 120.1(3) ?
C215 C216 H216 . . 120.0 ?
C217 C216 H216 . . 120.0 ?
C216 C217 C212 . . 120.7(3) ?
C216 C217 H217 . . 119.6 ?
C212 C217 H217 . . 119.6 ?
C32 N31 C310 . . 120.3(3) ?
C32 N31 C36 . . 125.3(3) ?
C310 N31 C36 . . 114.2(3) ?
O32 C32 N31 . . 122.5(3) ?
O32 C32 C33 . . 118.4(3) ?
N31 C32 C33 . . 119.0(3) ?
N34 C33 C32 . . 114.6(3) ?
N34 C33 C311 . . 111.3(3) ?
C32 C33 C311 . . 109.6(3) ?
N34 C33 H33 . . 106.9 ?
C32 C33 H33 . . 106.9 ?
C311 C33 H33 . . 106.9 ?
C35 N34 C33 . . 125.9(3) ?
C35 N34 H34 . . 116.1(18) ?
C33 N34 H34 . . 117.1(17) ?
O35 C35 N34 . . 122.2(3) ?
O35 C35 C36 . . 118.7(3) ?
N34 C35 C36 . . 119.1(3) ?
N31 C36 C35 . . 114.3(3) ?
N31 C36 C37 . . 109.8(3) ?
C35 C36 C37 . . 110.5(2) ?
N31 C36 H36 . . 107.3 ?
C35 C36 H36 . . 107.3 ?
C37 C36 H36 . . 107.3 ?
C38 C37 C36 . . 111.8(3) ?
C38 C37 H37A . . 109.2 ?
C36 C37 H37A . . 109.2 ?
C38 C37 H37B . . 109.2 ?
C36 C37 H37B . . 109.2 ?
H37A C37 H37B . . 107.9 ?
C37 C38 C39 . . 111.5(3) ?
C37 C38 H38A . . 109.3 ?
C39 C38 H38A . . 109.3 ?
C37 C38 H38B . . 109.3 ?
C39 C38 H38B . . 109.3 ?
H38A C38 H38B . . 108.0 ?
C310 C39 C38 . . 109.5(3) ?
C310 C39 H39A . . 109.8 ?
C38 C39 H39A . . 109.8 ?
C310 C39 H39B . . 109.8 ?
C38 C39 H39B . . 109.8 ?
H39A C39 H39B . . 108.2 ?
N31 C310 C39 . . 110.1(3) ?
N31 C310 H31A . . 109.6 ?
C39 C310 H31A . . 109.6 ?
N31 C310 H31B . . 109.6 ?
C39 C310 H31B . . 109.6 ?
H31A C310 H31B . . 108.2 ?
C312 C311 C33 . . 113.1(3) ?
C312 C311 H31C . . 109.0 ?
C33 C311 H31C . . 109.0 ?
C312 C311 H31D . . 109.0 ?
C33 C311 H31D . . 109.0 ?
H31C C311 H31D . . 107.8 ?
C317 C312 C313 . . 118.3(3) ?
C317 C312 C311 . . 121.2(3) ?
C313 C312 C311 . . 120.5(3) ?
C314 C313 C312 . . 120.8(3) ?
C314 C313 H313 . . 119.6 ?
C312 C313 H313 . . 119.6 ?
C313 C314 C315 . . 119.6(4) ?
C313 C314 H314 . . 120.2 ?
C315 C314 H314 . . 120.2 ?
C316 C315 C314 . . 120.4(4) ?
C316 C315 H315 . . 119.8 ?
C314 C315 H315 . . 119.8 ?
C315 C316 C317 . . 119.9(4) ?
C315 C316 H316 . . 120.1 ?
C317 C316 H316 . . 120.1 ?
C316 C317 C312 . . 120.9(3) ?
C316 C317 H317 . . 119.5 ?
C312 C317 H317 . . 119.5 ?
C42 N41 C410 . . 120.9(2) ?
C42 N41 C46 . . 125.0(2) ?
C410 N41 C46 . . 114.0(2) ?
O42 C42 N41 . . 122.3(3) ?
O42 C42 C43 . . 118.0(3) ?
N41 C42 C43 . . 119.7(3) ?
N44 C43 C42 . . 114.3(2) ?
N44 C43 C411 . . 110.4(2) ?
C42 C43 C411 . . 109.0(2) ?
N44 C43 H43 . . 107.6 ?
C42 C43 H43 . . 107.6 ?
C411 C43 H43 . . 107.6 ?
C45 N44 C43 . . 126.1(3) ?
C45 N44 H44 . . 120(2) ?
C43 N44 H44 . . 111(2) ?
O45 C45 N44 . . 122.8(3) ?
O45 C45 C46 . . 117.9(3) ?
N44 C45 C46 . . 119.3(3) ?
N41 C46 C45 . . 114.5(2) ?
N41 C46 C47 . . 110.3(2) ?
C45 C46 C47 . . 111.0(3) ?
N41 C46 H46 . . 106.9 ?
C45 C46 H46 . . 106.9 ?
C47 C46 H46 . . 106.9 ?
C48 C47 C46 . . 111.4(3) ?
C48 C47 H47A . . 109.3 ?
C46 C47 H47A . . 109.3 ?
C48 C47 H47B . . 109.3 ?
C46 C47 H47B . . 109.3 ?
H47A C47 H47B . . 108.0 ?
C49 C48 C47 . . 110.9(3) ?
C49 C48 H48A . . 109.5 ?
C47 C48 H48A . . 109.5 ?
C49 C48 H48B . . 109.5 ?
C47 C48 H48B . . 109.5 ?
H48A C48 H48B . . 108.0 ?
C410 C49 C48 . . 110.8(3) ?
C410 C49 H49A . . 109.5 ?
C48 C49 H49A . . 109.5 ?
C410 C49 H49B . . 109.5 ?
C48 C49 H49B . . 109.5 ?
H49A C49 H49B . . 108.1 ?
N41 C410 C49 . . 110.4(3) ?
N41 C410 H41A . . 109.6 ?
C49 C410 H41A . . 109.6 ?
N41 C410 H41B . . 109.6 ?
C49 C410 H41B . . 109.6 ?
H41A C410 H41B . . 108.1 ?
C412 C411 C43 . . 113.3(3) ?
C412 C411 H41C . . 108.9 ?
C43 C411 H41C . . 108.9 ?
C412 C411 H41D . . 108.9 ?
C43 C411 H41D . . 108.9 ?
H41C C411 H41D . . 107.7 ?
C417 C412 C413 . . 117.2(3) ?
C417 C412 C411 . . 121.7(3) ?
C413 C412 C411 . . 121.0(3) ?
C414 C413 C412 . . 121.5(3) ?
C414 C413 H413 . . 119.3 ?
C412 C413 H413 . . 119.3 ?
C413 C414 C415 . . 120.0(3) ?
C413 C414 H414 . . 120.0 ?
C415 C414 H414 . . 120.0 ?
C416 C415 C414 . . 119.3(4) ?
C416 C415 H415 . . 120.3 ?
C414 C415 H415 . . 120.3 ?
C417 C416 C415 . . 120.5(3) ?
C417 C416 H416 . . 119.8 ?
C415 C416 H416 . . 119.8 ?
C416 C417 C412 . . 121.4(3) ?
C416 C417 H417 . . 119.3 ?
C412 C417 H417 . . 119.3 ?
H11W O1W H12W . . 107(4) ?
H21W O2W H22W . . 89(3) ?

loop_
_geom_bond_atom_site_label_1
_geom_bond_atom_site_label_2
_geom_bond_site_symmetry_2
_geom_bond_distance
_geom_bond_publ_flag
N11 C12 . 1.321(4) ?
N11 C16 . 1.466(4) ?
N11 C110 . 1.468(4) ?
C12 O12 . 1.248(4) ?
C12 C13 . 1.515(4) ?
C13 N14 . 1.453(4) ?
C13 C111 . 1.551(4) ?
C13 H13 . 0.9800 ?
N14 C15 . 1.317(4) ?
N14 H14 . 0.92(4) ?
C15 O15 . 1.252(4) ?
C15 C16 . 1.506(4) ?
C16 C17 . 1.520(4) ?
C16 H16 . 0.9800 ?
C17 C18 . 1.521(5) ?
C17 H17A . 0.9700 ?
C17 H17B . 0.9700 ?
C18 C19 . 1.520(5) ?
C18 H18A . 0.9700 ?
C18 H18B . 0.9700 ?
C19 C110 . 1.517(4) ?
C19 H19A . 0.9700 ?
C19 H19B . 0.9700 ?
C110 H11A . 0.9700 ?
C110 H11B . 0.9700 ?
C111 C112 . 1.505(5) ?
C111 H11C . 0.9700 ?
C111 H11D . 0.9700 ?
C112 C113 . 1.381(5) ?
C112 C117 . 1.391(5) ?
C113 C114 . 1.382(6) ?
C113 H113 . 0.9300 ?
C114 C115 . 1.382(6) ?
C114 H114 . 0.9300 ?
C115 C116 . 1.379(5) ?
C115 H115 . 0.9300 ?
C116 C117 . 1.378(5) ?
C116 H116 . 0.9300 ?
C117 H117 . 0.9300 ?
N21 C22 . 1.333(4) ?
N21 C210 . 1.462(4) ?
N21 C26 . 1.474(4) ?
C22 O22 . 1.238(4) ?
C22 C23 . 1.499(5) ?
C23 N24 . 1.464(4) ?
C23 C211 . 1.538(5) ?
C23 H23 . 0.9800 ?
N24 C25 . 1.328(4) ?
N24 H24 . 1.01(3) ?
C25 O25 . 1.254(4) ?
C25 C26 . 1.493(4) ?
C26 C27 . 1.539(4) ?
C26 H26 . 0.9800 ?
C27 C28 . 1.522(5) ?
C27 H27A . 0.9700 ?
C27 H27B . 0.9700 ?
C28 C29 . 1.523(5) ?
C28 H28A . 0.9700 ?
C28 H28B . 0.9700 ?
C29 C210 . 1.513(5) ?
C29 H29A . 0.9700 ?
C29 H29B . 0.9700 ?
C210 H21A . 0.9700 ?
C210 H21B . 0.9700 ?
C211 C212 . 1.510(4) ?
C211 H21C . 0.9700 ?
C211 H21D . 0.9700 ?
C212 C213 . 1.388(5) ?
C212 C217 . 1.389(5) ?
C213 C214 . 1.375(5) ?
C213 H213 . 0.9300 ?
C214 C215 . 1.387(5) ?
C214 H214 . 0.9300 ?
C215 C216 . 1.376(5) ?
C215 H215 . 0.9300 ?
C216 C217 . 1.387(5) ?
C216 H216 . 0.9300 ?
C217 H217 . 0.9300 ?
N31 C32 . 1.340(4) ?
N31 C310 . 1.459(4) ?
N31 C36 . 1.467(4) ?
C32 O32 . 1.234(4) ?
C32 C33 . 1.494(5) ?
C33 N34 . 1.455(4) ?
C33 C311 . 1.544(5) ?
C33 H33 . 0.9800 ?
N34 C35 . 1.325(4) ?
N34 H34 . 1.04(3) ?
C35 O35 . 1.240(4) ?
C35 C36 . 1.507(5) ?
C36 C37 . 1.538(4) ?
C36 H36 . 0.9800 ?
C37 C38 . 1.513(5) ?
C37 H37A . 0.9700 ?
C37 H37B . 0.9700 ?
C38 C39 . 1.528(5) ?
C38 H38A . 0.9700 ?
C38 H38B . 0.9700 ?
C39 C310 . 1.523(5) ?
C39 H39A . 0.9700 ?
C39 H39B . 0.9700 ?
C310 H31A . 0.9700 ?
C310 H31B . 0.9700 ?
C311 C312 . 1.502(5) ?
C311 H31C . 0.9700 ?
C311 H31D . 0.9700 ?
C312 C317 . 1.393(5) ?
C312 C313 . 1.393(5) ?
C313 C314 . 1.386(5) ?
C313 H313 . 0.9300 ?
C314 C315 . 1.388(6) ?
C314 H314 . 0.9300 ?
C315 C316 . 1.372(6) ?
C315 H315 . 0.9300 ?
C316 C317 . 1.386(5) ?
C316 H316 . 0.9300 ?
C317 H317 . 0.9300 ?
N41 C42 . 1.333(4) ?
N41 C410 . 1.475(4) ?
N41 C46 . 1.475(4) ?
C42 O42 . 1.247(4) ?
C42 C43 . 1.496(4) ?
C43 N44 . 1.464(4) ?
C43 C411 . 1.544(4) ?
C43 H43 . 0.9800 ?
N44 C45 . 1.318(4) ?
N44 H44 . 0.92(4) ?
C45 O45 . 1.245(4) ?
C45 C46 . 1.513(4) ?
C46 C47 . 1.527(4) ?
C46 H46 . 0.9800 ?
C47 C48 . 1.516(5) ?
C47 H47A . 0.9700 ?
C47 H47B . 0.9700 ?
C48 C49 . 1.514(5) ?
C48 H48A . 0.9700 ?
C48 H48B . 0.9700 ?
C49 C410 . 1.505(5) ?
C49 H49A . 0.9700 ?
C49 H49B . 0.9700 ?
C410 H41A . 0.9700 ?
C410 H41B . 0.9700 ?
C411 C412 . 1.499(5) ?
C411 H41C . 0.9700 ?
C411 H41D . 0.9700 ?
C412 C417 . 1.388(5) ?
C412 C413 . 1.397(5) ?
C413 C414 . 1.373(5) ?
C413 H413 . 0.9300 ?
C414 C415 . 1.380(5) ?
C414 H414 . 0.9300 ?
C415 C416 . 1.379(5) ?
C415 H415 . 0.9300 ?
C416 C417 . 1.370(6) ?
C416 H416 . 0.9300 ?
C417 H417 . 0.9300 ?
O1W H11W . 0.95(5) ?
O1W H12W . 0.97(5) ?
O2W H21W . 1.02(5) ?
O2W H22W . 0.77(4) ?

loop_
_geom_hbond_atom_site_label_D
_geom_hbond_atom_site_label_H
_geom_hbond_atom_site_label_A
_geom_hbond_site_symmetry_A
_geom_hbond_distance_DH
_geom_hbond_distance_HA
_geom_hbond_distance_DA
_geom_hbond_angle_DHA
N14 H14 O25 2_756 0.92(4) 2.00(4) 2.848(3) 154(4)
N24 H24 O2W . 1.01(3) 1.82(3) 2.826(4) 176(3)
N34 H34 O1W . 1.04(3) 1.84(4) 2.864(4) 166(3)
N44 H44 O35 2_645 0.92(4) 1.94(4) 2.836(3) 162(3)
O1W H11W O12 1_455 0.95(5) 1.95(5) 2.893(3) 169(4)
O1W H12W O45 2_655 0.97(5) 1.82(5) 2.792(3) 173(4)
O2W H21W O42 1_656 1.02(5) 1.85(5) 2.826(3) 161(4)
O2W H22W O15 2_746 0.77(4) 1.99(4) 2.760(4) 176(4)
